data_7053031
loop_
_publ_author_name
'Liu, Xiang'
'Li, Jihui'
'Chen, Baohua'

_publ_section_title
;
 One-pot synthesis of 2,4,5-trisubstituted 1,2,3-triazoles through the
 cascade reactions of acid chlorides, terminal acetylenes, sodium azide
 and aryl halides
;
_journal_issue 4
_journal_name_full 'New Journal of Chemistry'
_journal_page_first 965
_journal_paper_doi 10.1039/c3nj40912k
_journal_volume 37
_journal_year 2013
_chemical_formula_sum 'C21 H13 F N4 O3'
_chemical_formula_weight 388.35
_chemical_name_systematic
;
?
;
_space_group_IT_number 14
_symmetry_cell_setting monoclinic
_symmetry_space_group_name_Hall '-P 2yn'
_symmetry_space_group_name_H-M 'P 1 21/n 1'
_atom_sites_solution_hydrogens geom
_atom_sites_solution_primary direct
_atom_sites_solution_secondary difmap
_audit_creation_method SHELXL-97
_cell_angle_alpha 90.00
_cell_angle_beta 98.931(5)
_cell_angle_gamma 90.00
_cell_formula_units_Z 4
_cell_length_a 7.2673(8)
_cell_length_b 33.408(3)
_cell_length_c 7.3747(8)
_cell_measurement_reflns_used 2039
_cell_measurement_temperature 296(2)
_cell_measurement_theta_max 21.38
_cell_measurement_theta_min 2.86
_cell_volume 1768.8(3)
_computing_cell_refinement 'Bruker SAINT'
_computing_data_collection 'Bruker APEX2'
_computing_data_reduction 'Bruker SAINT'
_computing_molecular_graphics 'Bruker SHELXTL'
_computing_publication_material 'Bruker SHELXTL'
_computing_structure_refinement 'SHELXL-97 (Sheldrick, 2008)'
_computing_structure_solution 'SHELXS-97 (Sheldrick, 2008)'
_diffrn_ambient_temperature 296(2)
_diffrn_measured_fraction_theta_full 0.991
_diffrn_measured_fraction_theta_max 0.991
_diffrn_measurement_device_type 'Bruker APEX-II CCD'
_diffrn_measurement_method '\f and \w scans'
_diffrn_radiation_monochromator graphite
_diffrn_radiation_source 'fine-focus sealed tube'
_diffrn_radiation_type MoK\a
_diffrn_radiation_wavelength 0.71073
_diffrn_reflns_av_R_equivalents 0.0341
_diffrn_reflns_av_sigmaI/netI 0.0297
_diffrn_reflns_limit_h_max 7
_diffrn_reflns_limit_h_min -7
_diffrn_reflns_limit_k_max 33
_diffrn_reflns_limit_k_min -34
_diffrn_reflns_limit_l_max 7
_diffrn_reflns_limit_l_min -6
_diffrn_reflns_number 6518
_diffrn_reflns_theta_full 21.45
_diffrn_reflns_theta_max 21.45
_diffrn_reflns_theta_min 2.44
_exptl_absorpt_coefficient_mu 0.108
_exptl_absorpt_correction_T_max 0.9787
_exptl_absorpt_correction_T_min 0.9684
_exptl_absorpt_correction_type multi-scan
_exptl_crystal_density_diffrn 1.458
_exptl_crystal_density_meas 0
_exptl_crystal_density_method 'not measured'
_exptl_crystal_F_000 800
_exptl_crystal_size_max 0.30
_exptl_crystal_size_mid 0.23
_exptl_crystal_size_min 0.20
_refine_diff_density_max 0.962
_refine_diff_density_min -0.266
_refine_diff_density_rms 0.060
_refine_ls_extinction_coef 0.006(2)
_refine_ls_extinction_expression Fc^*^=kFc[1+0.001xFc^2^\l^3^/sin(2\q)]^-1/4^
_refine_ls_extinction_method SHELXL
_refine_ls_goodness_of_fit_ref 1.403
_refine_ls_hydrogen_treatment constr
_refine_ls_matrix_type full
_refine_ls_number_parameters 263
_refine_ls_number_reflns 2013
_refine_ls_number_restraints 0
_refine_ls_restrained_S_all 1.403
_refine_ls_R_factor_all 0.0680
_refine_ls_R_factor_gt 0.0591
_refine_ls_shift/su_max 0.000
_refine_ls_shift/su_mean 0.000
_refine_ls_structure_factor_coef Fsqd
_refine_ls_weighting_details 'calc w=1/[\s^2^(Fo^2^)+(0.1000P)^2^+0.0000P] where P=(Fo^2^+2Fc^2^)/3'
_refine_ls_weighting_scheme calc
_refine_ls_wR_factor_gt 0.1750
_refine_ls_wR_factor_ref 0.1818
_reflns_number_gt 1704
_reflns_number_total 2013
_reflns_threshold_expression >2sigma(I)
_cod_data_source_file c3nj40912k.txt
_cod_data_source_block lijihui
_cod_depositor_comments
;
The following automatic conversions were performed:

'_symmetry_cell_setting' value 'Monoclinic' changed to 'monoclinic'
according to /home/saulius/struct/CIF-dictionaries/cif_core.dic
dictionary named 'cif_core.dic' version 2.4.2 from 2011-04-26.

Automatic conversion script
Id: cif_fix_values 1891 2012-01-12 08:04:46Z andrius 
;
_cod_original_sg_symbol_H-M P2(1)/n
_cod_database_code 7053031

loop_
_symmetry_equiv_pos_as_xyz
'x, y, z'
'-x+1/2, y+1/2, -z+1/2'
'-x, -y, -z'
'x-1/2, -y-1/2, z-1/2'

loop_
_atom_site_label
_atom_site_type_symbol
_atom_site_fract_x
_atom_site_fract_y
_atom_site_fract_z
_atom_site_U_iso_or_equiv
_atom_site_adp_type
_atom_site_occupancy
_atom_site_symmetry_multiplicity
_atom_site_calc_flag
_atom_site_refinement_flags
C1 C 0.7751(5) 0.22027(9) 0.9715(4) 0.0477(9) Uani 1 1 d .
C2 C 0.8466(6) 0.25815(11) 1.0122(6) 0.0758(13) Uani 1 1 d .
H2 H 0.9740 0.2626 1.0216 0.091 Uiso 1 1 calc R
C3 C 0.5863(6) 0.21465(11) 0.9590(6) 0.0698(12) Uani 1 1 d .
H3 H 0.5351 0.1895 0.9294 0.084 Uiso 1 1 calc R
C4 C 0.5447(8) 0.28306(13) 1.0265(6) 0.0809(14) Uani 1 1 d .
H4 H 0.4673 0.3045 1.0435 0.097 Uiso 1 1 calc R
C5 C 0.7303(8) 0.28884(13) 1.0383(7) 0.0944(16) Uani 1 1 d .
H5 H 0.7794 0.3143 1.0648 0.113 Uiso 1 1 calc R
C6 C 0.4716(7) 0.24630(15) 0.9902(7) 0.0923(15) Uani 1 1 d .
H6 H 0.3445 0.2422 0.9861 0.111 Uiso 1 1 calc R
C7 C 0.9212(4) 0.09061(9) 1.1016(4) 0.0360(8) Uani 1 1 d .
C8 C 0.9750(5) 0.11362(10) 1.2566(4) 0.0466(9) Uani 1 1 d .
H8 H 0.9564 0.1412 1.2513 0.056 Uiso 1 1 calc R
C9 C 0.9472(5) 0.04989(10) 1.1139(5) 0.0468(9) Uani 1 1 d .
H9 H 0.9103 0.0339 1.0114 0.056 Uiso 1 1 calc R
C10 C 1.0563(5) 0.09613(11) 1.4196(4) 0.0509(10) Uani 1 1 d .
H10 H 1.0921 0.1119 1.5228 0.061 Uiso 1 1 calc R
C11 C 1.0841(5) 0.05578(11) 1.4292(5) 0.0505(10) Uani 1 1 d .
H11 H 1.1410 0.0442 1.5383 0.061 Uiso 1 1 calc R
C12 C 1.0281(5) 0.03225(10) 1.2780(5) 0.0538(10) Uani 1 1 d .
H12 H 1.0441 0.0047 1.2852 0.065 Uiso 1 1 calc R
C13 C 0.5955(4) 0.10047(9) 0.4804(4) 0.0371(8) Uani 1 1 d .
C14 C 0.5826(4) 0.06130(9) 0.4222(4) 0.0417(9) Uani 1 1 d .
C15 C 0.5014(5) 0.05126(10) 0.2465(4) 0.0477(10) Uani 1 1 d .
H15 H 0.4951 0.0248 0.2071 0.057 Uiso 1 1 calc R
C16 C 0.4301(4) 0.08179(11) 0.1315(4) 0.0447(9) Uani 1 1 d .
C17 C 0.4350(5) 0.12075(11) 0.1859(5) 0.0513(10) Uani 1 1 d .
H17 H 0.3823 0.1407 0.1065 0.062 Uiso 1 1 calc R
C18 C 0.5194(5) 0.12992(10) 0.3607(5) 0.0500(9) Uani 1 1 d .
H18 H 0.5255 0.1565 0.3990 0.060 Uiso 1 1 calc R
C19 C 0.8358(4) 0.10858(9) 0.9264(4) 0.0358(8) Uani 1 1 d .
C21 C 0.9025(6) 0.18646(9) 0.9511(4) 0.0476(9) Uani 1 1 d .
N1 N 0.7487(4) 0.08563(7) 0.7902(3) 0.0408(7) Uani 1 1 d .
N2 N 0.6890(4) 0.11135(7) 0.6579(3) 0.0391(8) Uani 1 1 d .
C20 C 0.8220(4) 0.14870(9) 0.8677(4) 0.0414(9) Uani 1 1 d .
N3 N 0.7271(4) 0.14989(7) 0.6975(4) 0.0467(8) Uani 1 1 d .
N4 N 0.3478(4) 0.07174(12) -0.0570(4) 0.0601(9) Uani 1 1 d .
O1 O 0.3303(4) 0.03645(10) -0.1011(4) 0.0847(10) Uani 1 1 d .
O2 O 0.3027(4) 0.09991(10) -0.1617(4) 0.0871(10) Uani 1 1 d .
O3 O 1.0707(4) 0.18864(7) 1.0018(4) 0.0689(8) Uani 1 1 d .
F1 F 0.6520(3) 0.03147(6) 0.5298(3) 0.0813(8) Uani 1 1 d .

loop_
_atom_site_aniso_label
_atom_site_aniso_U_11
_atom_site_aniso_U_22
_atom_site_aniso_U_33
_atom_site_aniso_U_23
_atom_site_aniso_U_13
_atom_site_aniso_U_12
C1 0.062(3) 0.037(2) 0.043(2) 0.0027(15) 0.0085(17) -0.0043(18)
C2 0.080(3) 0.048(3) 0.101(3) -0.012(2) 0.019(3) -0.008(2)
C3 0.068(3) 0.047(2) 0.097(3) -0.006(2) 0.023(2) -0.004(2)
C4 0.114(4) 0.056(3) 0.080(3) -0.006(2) 0.039(3) 0.018(3)
C5 0.103(4) 0.049(3) 0.137(5) -0.017(3) 0.034(3) -0.008(3)
C6 0.075(3) 0.086(4) 0.122(4) -0.009(3) 0.035(3) 0.004(3)
C7 0.0337(19) 0.043(2) 0.0311(19) 0.0015(15) 0.0034(15) -0.0016(14)
C8 0.050(2) 0.046(2) 0.042(2) 0.0002(16) 0.0030(17) -0.0026(16)
C9 0.056(2) 0.045(2) 0.038(2) -0.0005(16) 0.0013(16) -0.0002(17)
C10 0.051(2) 0.066(3) 0.035(2) -0.0010(17) 0.0062(17) -0.0075(18)
C11 0.049(2) 0.064(3) 0.037(2) 0.0160(18) 0.0018(17) 0.0025(17)
C12 0.061(3) 0.047(2) 0.051(2) 0.0126(19) 0.0031(19) 0.0056(18)
C13 0.0363(19) 0.043(2) 0.0309(18) 0.0018(16) 0.0021(14) -0.0028(15)
C14 0.046(2) 0.039(2) 0.038(2) 0.0114(16) -0.0001(16) 0.0020(15)
C15 0.049(2) 0.049(2) 0.044(2) -0.0063(17) 0.0022(17) -0.0003(17)
C16 0.039(2) 0.063(2) 0.0326(19) -0.0039(18) 0.0054(15) -0.0026(17)
C17 0.052(2) 0.061(3) 0.039(2) 0.0118(18) -0.0005(17) 0.0064(18)
C18 0.057(2) 0.043(2) 0.046(2) 0.0029(17) -0.0035(18) 0.0032(17)
C19 0.0346(19) 0.0356(18) 0.0371(18) -0.0007(15) 0.0052(15) 0.0001(14)
C21 0.055(2) 0.046(2) 0.0387(19) 0.0092(16) -0.0029(17) -0.0086(18)
N1 0.0435(17) 0.0413(16) 0.0354(16) 0.0041(13) -0.0003(13) -0.0002(13)
N2 0.0432(17) 0.0388(16) 0.0329(15) 0.0028(13) -0.0019(13) -0.0013(12)
C20 0.044(2) 0.045(2) 0.033(2) 0.0008(15) -0.0007(16) -0.0014(16)
N3 0.0567(19) 0.0347(16) 0.0466(19) 0.0034(12) 0.0016(15) -0.0049(13)
N4 0.050(2) 0.090(3) 0.038(2) -0.0047(19) 0.0013(15) 0.0022(18)
O1 0.101(3) 0.090(2) 0.0566(19) -0.0242(16) -0.0076(16) -0.0083(17)
O2 0.103(3) 0.109(2) 0.0419(15) 0.0018(17) -0.0129(15) 0.0181(18)
O3 0.0592(19) 0.0546(16) 0.086(2) -0.0020(13) -0.0108(15) -0.0075(13)
F1 0.106(2) 0.0602(14) 0.0688(15) 0.0035(11) -0.0136(13) -0.0007(12)

loop_
_atom_type_symbol
_atom_type_description
_atom_type_scat_dispersion_real
_atom_type_scat_dispersion_imag
_atom_type_scat_source
C C 0.0033 0.0016 'International Tables Vol C Tables 4.2.6.8 and 6.1.1.4'
H H 0.0000 0.0000 'International Tables Vol C Tables 4.2.6.8 and 6.1.1.4'
N N 0.0061 0.0033 'International Tables Vol C Tables 4.2.6.8 and 6.1.1.4'
O O 0.0106 0.0060 'International Tables Vol C Tables 4.2.6.8 and 6.1.1.4'
F F 0.0171 0.0103 'International Tables Vol C Tables 4.2.6.8 and 6.1.1.4'

loop_
_geom_angle_atom_site_label_1
_geom_angle_atom_site_label_2
_geom_angle_atom_site_label_3
_geom_angle
C3 C1 C2 118.5(3)
C3 C1 C21 121.4(3)
C2 C1 C21 120.0(4)
C5 C2 C1 119.9(4)
C5 C2 H2 120.0
C1 C2 H2 120.0
C1 C3 C6 120.3(4)
C1 C3 H3 119.9
C6 C3 H3 119.9
C6 C4 C5 120.1(4)
C6 C4 H4 120.0
C5 C4 H4 120.0
C4 C5 C2 121.2(4)
C4 C5 H5 119.4
C2 C5 H5 119.4
C4 C6 C3 119.9(4)
C4 C6 H6 120.0
C3 C6 H6 120.0
C9 C7 C8 118.5(3)
C9 C7 C19 119.8(3)
C8 C7 C19 121.7(3)
C7 C8 C10 120.8(3)
C7 C8 H8 119.6
C10 C8 H8 119.6
C7 C9 C12 120.8(3)
C7 C9 H9 119.6
C12 C9 H9 119.6
C11 C10 C8 120.2(3)
C11 C10 H10 119.9
C8 C10 H10 119.9
C10 C11 C12 120.0(3)
C10 C11 H11 120.0
C12 C11 H11 120.0
C11 C12 C9 119.7(3)
C11 C12 H12 120.1
C9 C12 H12 120.1
C14 C13 C18 118.5(3)
C14 C13 N2 121.9(3)
C18 C13 N2 119.5(3)
F1 C14 C13 121.9(3)
F1 C14 C15 116.6(3)
C13 C14 C15 121.5(3)
C16 C15 C14 117.7(3)
C16 C15 H15 121.2
C14 C15 H15 121.2
C17 C16 C15 122.5(3)
C17 C16 N4 119.2(3)
C15 C16 N4 118.3(3)
C16 C17 C18 118.5(3)
C16 C17 H17 120.7
C18 C17 H17 120.7
C17 C18 C13 121.2(3)
C17 C18 H18 119.4
C13 C18 H18 119.4
N1 C19 C20 108.1(3)
N1 C19 C7 120.6(3)
C20 C19 C7 131.2(3)
O3 C21 C1 122.2(3)
O3 C21 C20 119.2(3)
C1 C21 C20 118.6(3)
N2 N1 C19 104.1(2)
N1 N2 N3 115.5(2)
N1 N2 C13 124.6(3)
N3 N2 C13 119.9(3)
N3 C20 C19 108.6(3)
N3 C20 C21 118.5(3)
C19 C20 C21 132.7(3)
C20 N3 N2 103.6(2)
O1 N4 O2 124.3(3)
O1 N4 C16 118.9(3)
O2 N4 C16 116.8(3)

loop_
_geom_bond_atom_site_label_1
_geom_bond_atom_site_label_2
_geom_bond_distance
C1 C3 1.374(5)
C1 C2 1.383(5)
C1 C21 1.483(5)
C2 C5 1.362(6)
C2 H2 0.9300
C3 C6 1.388(6)
C3 H3 0.9300
C4 C6 1.348(6)
C4 C5 1.352(6)
C4 H4 0.9300
C5 H5 0.9300
C6 H6 0.9300
C7 C9 1.375(4)
C7 C8 1.383(4)
C7 C19 1.471(4)
C8 C10 1.384(5)
C8 H8 0.9300
C9 C12 1.391(5)
C9 H9 0.9300
C10 C11 1.363(5)
C10 H10 0.9300
C11 C12 1.373(5)
C11 H11 0.9300
C12 H12 0.9300
C13 C14 1.376(4)
C13 C18 1.379(4)
C13 N2 1.425(4)
C14 F1 1.324(3)
C14 C15 1.380(5)
C15 C16 1.375(5)
C15 H15 0.9300
C16 C17 1.361(5)
C16 N4 1.464(5)
C17 C18 1.373(5)
C17 H17 0.9300
C18 H18 0.9300
C19 N1 1.342(4)
C19 C20 1.407(4)
C21 O3 1.224(4)
C21 C20 1.483(5)
N1 N2 1.322(3)
N2 N3 1.340(3)
C20 N3 1.335(4)
N4 O1 1.224(4)
N4 O2 1.229(4)

loop_
_geom_torsion_atom_site_label_1
_geom_torsion_atom_site_label_2
_geom_torsion_atom_site_label_3
_geom_torsion_atom_site_label_4
_geom_torsion
C3 C1 C2 C5 -0.1(6)
C21 C1 C2 C5 -177.3(4)
C2 C1 C3 C6 -1.3(6)
C21 C1 C3 C6 175.9(4)
C6 C4 C5 C2 0.7(8)
C1 C2 C5 C4 0.4(7)
C5 C4 C6 C3 -2.1(7)
C1 C3 C6 C4 2.4(7)
C9 C7 C8 C10 1.1(5)
C19 C7 C8 C10 -179.5(3)
C8 C7 C9 C12 -0.8(5)
C19 C7 C9 C12 179.8(3)
C7 C8 C10 C11 -0.1(5)
C8 C10 C11 C12 -1.3(5)
C10 C11 C12 C9 1.6(5)
C7 C9 C12 C11 -0.5(5)
C18 C13 C14 F1 -179.8(3)
N2 C13 C14 F1 1.9(5)
C18 C13 C14 C15 2.1(5)
N2 C13 C14 C15 -176.2(3)
F1 C14 C15 C16 -179.3(3)
C13 C14 C15 C16 -1.2(5)
C14 C15 C16 C17 -0.9(5)
C14 C15 C16 N4 178.4(3)
C15 C16 C17 C18 2.0(5)
N4 C16 C17 C18 -177.3(3)
C16 C17 C18 C13 -1.0(5)
C14 C13 C18 C17 -1.0(5)
N2 C13 C18 C17 177.3(3)
C9 C7 C19 N1 13.8(4)
C8 C7 C19 N1 -165.6(3)
C9 C7 C19 C20 -167.8(3)
C8 C7 C19 C20 12.8(5)
C3 C1 C21 O3 -163.1(3)
C2 C1 C21 O3 14.0(5)
C3 C1 C21 C20 16.4(5)
C2 C1 C21 C20 -166.5(3)
C20 C19 N1 N2 0.6(3)
C7 C19 N1 N2 179.4(3)
C19 N1 N2 N3 -1.2(3)
C19 N1 N2 C13 176.6(3)
C14 C13 N2 N1 -9.5(5)
C18 C13 N2 N1 172.2(3)
C14 C13 N2 N3 168.2(3)
C18 C13 N2 N3 -10.1(4)
N1 C19 C20 N3 0.1(3)
C7 C19 C20 N3 -178.5(3)
N1 C19 C20 C21 -174.4(3)
C7 C19 C20 C21 7.0(6)
O3 C21 C20 N3 -121.3(3)
C1 C21 C20 N3 59.2(4)
O3 C21 C20 C19 52.8(5)
C1 C21 C20 C19 -126.7(4)
C19 C20 N3 N2 -0.7(3)
C21 C20 N3 N2 174.7(3)
N1 N2 N3 C20 1.2(3)
C13 N2 N3 C20 -176.7(3)
C17 C16 N4 O1 -174.3(3)
C15 C16 N4 O1 6.4(5)
C17 C16 N4 O2 6.6(5)
C15 C16 N4 O2 -172.8(3)
